data_7023253
loop_
_publ_author_name
'Sun, Di'
'Xu, Meng-Zhen'
'Liu, Shan-Shan'
'Yuan, Shuai'
'Lu, Hai-Feng'
'Feng, Sheng-Yu'
'Sun, Dao-Feng'

_publ_section_title
;
 Eight Zn(II) coordination networks based on flexible
 1,4-di(1H-imidazol-1-yl)butane and different dicarboxylates: crystal
 structures, water clusters, and topologies.
;
_journal_issue 34
_journal_name_full 'Dalton transactions (Cambridge, England : 2003)'
_journal_page_first 12324
_journal_page_last 12333
_journal_paper_doi 10.1039/c3dt51114f
_journal_volume 42
_journal_year 2013
_chemical_formula_sum 'C18 H28 N4 O6 Zn'
_chemical_formula_weight 461.81
_chemical_name_systematic
;
?
;
_space_group_IT_number 14
_symmetry_cell_setting monoclinic
_symmetry_space_group_name_Hall '-P 2yn'
_symmetry_space_group_name_H-M 'P 1 21/n 1'
_atom_sites_solution_hydrogens geom
_atom_sites_solution_primary direct
_atom_sites_solution_secondary difmap
_audit_creation_method SHELXL-97
_cell_angle_alpha 90.00
_cell_angle_beta 95.714(2)
_cell_angle_gamma 90.00
_cell_formula_units_Z 4
_cell_length_a 9.8348(10)
_cell_length_b 15.2564(17)
_cell_length_c 13.8403(15)
_cell_measurement_reflns_used 2090
_cell_measurement_temperature 298(2)
_cell_measurement_theta_max 22.79
_cell_measurement_theta_min 2.67
_cell_volume 2066.3(4)
_computing_cell_refinement 'SAINT+ ver. (Bruker, 2001)'
_computing_data_collection 'APEX2 (Bruker, 2008)'
_computing_data_reduction 'SAINT+ ver. (Bruker, 2001)'
_computing_molecular_graphics 'SHELXTL (Sheldrick, 2008)'
_computing_publication_material 'SHELXTL (Sheldrick, 2008)'
_computing_structure_refinement 'SHELXTL (Sheldrick, 2008)'
_computing_structure_solution 'SHELXTL (Sheldrick, 2008)'
_diffrn_ambient_temperature 298(2)
_diffrn_measured_fraction_theta_full 0.996
_diffrn_measured_fraction_theta_max 0.996
_diffrn_measurement_device_type 'Bruker SMART APEX II CCD area detector'
_diffrn_radiation_monochromator graphite
_diffrn_radiation_source 'fine-focus sealed tube'
_diffrn_radiation_type MoK\a
_diffrn_radiation_wavelength 0.71073
_diffrn_reflns_av_R_equivalents 0.0609
_diffrn_reflns_av_sigmaI/netI 0.0806
_diffrn_reflns_limit_h_max 8
_diffrn_reflns_limit_h_min -11
_diffrn_reflns_limit_k_max 18
_diffrn_reflns_limit_k_min -13
_diffrn_reflns_limit_l_max 16
_diffrn_reflns_limit_l_min -15
_diffrn_reflns_number 9921
_diffrn_reflns_theta_full 25.00
_diffrn_reflns_theta_max 25.00
_diffrn_reflns_theta_min 1.99
_exptl_absorpt_coefficient_mu 1.231
_exptl_absorpt_correction_T_max 0.8868
_exptl_absorpt_correction_T_min 0.8369
_exptl_absorpt_correction_type multi-scan
_exptl_absorpt_process_details sadabs
_exptl_crystal_colour Pale-yellow
_exptl_crystal_density_diffrn 1.484
_exptl_crystal_density_method 'not measured'
_exptl_crystal_description needle
_exptl_crystal_F_000 968
_exptl_crystal_size_max 0.15
_exptl_crystal_size_mid 0.11
_exptl_crystal_size_min 0.10
_refine_diff_density_max 1.294
_refine_diff_density_min -0.850
_refine_diff_density_rms 0.101
_refine_ls_extinction_method none
_refine_ls_goodness_of_fit_ref 1.026
_refine_ls_hydrogen_treatment constr
_refine_ls_matrix_type full
_refine_ls_number_parameters 262
_refine_ls_number_reflns 3630
_refine_ls_number_restraints 0
_refine_ls_restrained_S_all 1.026
_refine_ls_R_factor_all 0.0933
_refine_ls_R_factor_gt 0.0599
_refine_ls_shift/su_max 0.000
_refine_ls_shift/su_mean 0.000
_refine_ls_structure_factor_coef Fsqd
_refine_ls_weighting_details 'calc w=1/[\s^2^(Fo^2^)+(0.1053P)^2^+0.5475P] where P=(Fo^2^+2Fc^2^)/3'
_refine_ls_weighting_scheme calc
_refine_ls_wR_factor_gt 0.1608
_refine_ls_wR_factor_ref 0.1840
_reflns_number_gt 2436
_reflns_number_total 3630
_reflns_threshold_expression >2sigma(I)
_cod_data_source_file c3dt51114f.txt
_cod_data_source_block p6
_cod_depositor_comments
;
The following automatic conversions were performed:

'_symmetry_cell_setting' value 'Monoclinic' changed to 'monoclinic'
according to /home/saulius/struct/CIF-dictionaries/cif_core.dic
dictionary named 'cif_core.dic' version 2.4.2 from
2011-04-26.

'_geom_bond_publ_flag' value 'Y' changed to 'y'
according to /home/saulius/struct/CIF-dictionaries/cif_core.dic
dictionary named 'cif_core.dic' version 2.4.2 from 2011-04-26 (4
times).

'_geom_angle_publ_flag' value 'Y' changed to 'y' according
to /home/saulius/struct/CIF-dictionaries/cif_core.dic dictionary
named 'cif_core.dic' version 2.4.2 from 2011-04-26 (6 times).

Automatic conversion script
Id: cif_fix_values 1891 2012-01-12 08:04:46Z andrius 
;
_cod_original_sg_symbol_H-M 'P2(1)/n '
_cod_database_code 7023253

loop_
_symmetry_equiv_pos_as_xyz
'x, y, z'
'-x+1/2, y+1/2, -z+1/2'
'-x, -y, -z'
'x-1/2, -y-1/2, z-1/2'

loop_
_atom_site_label
_atom_site_type_symbol
_atom_site_fract_x
_atom_site_fract_y
_atom_site_fract_z
_atom_site_U_iso_or_equiv
_atom_site_adp_type
_atom_site_occupancy
_atom_site_symmetry_multiplicity
_atom_site_calc_flag
_atom_site_refinement_flags
Zn1 Zn 0.84968(6) 0.26705(4) 0.25160(4) 0.0383(3) Uani 1 1 d .
C1 C 0.6100(5) 0.3588(4) 0.3291(4) 0.0434(13) Uani 1 1 d .
H1 H 0.5764 0.3073 0.3536 0.052 Uiso 1 1 calc R
C2 C 0.7341(5) 0.4507(4) 0.2620(4) 0.0436(13) Uani 1 1 d .
H2 H 0.8045 0.4748 0.2305 0.052 Uiso 1 1 calc R
C3 C 0.6293(6) 0.4943(4) 0.2883(4) 0.0487(14) Uani 1 1 d .
H3 H 0.6124 0.5539 0.2795 0.058 Uiso 1 1 calc R
N2 N 0.5497(4) 0.4356(3) 0.3310(3) 0.0430(11) Uani 1 1 d .
C4 C 0.4259(5) 0.4557(5) 0.3751(4) 0.0586(17) Uani 1 1 d .
H4A H 0.3859 0.4016 0.3960 0.070 Uiso 1 1 calc R
H4B H 0.3606 0.4828 0.3271 0.070 Uiso 1 1 calc R
C5 C 0.4525(6) 0.5165(6) 0.4614(5) 0.080(2) Uani 1 1 d .
H5A H 0.4872 0.5717 0.4390 0.096 Uiso 1 1 calc R
H5B H 0.3664 0.5286 0.4873 0.096 Uiso 1 1 calc R
C6 C 0.6319(5) 0.1762(4) 0.1293(4) 0.0444(13) Uani 1 1 d .
H6 H 0.5897 0.1597 0.1837 0.053 Uiso 1 1 calc R
C7 C 0.7736(6) 0.2304(4) 0.0386(4) 0.0502(15) Uani 1 1 d .
H7 H 0.8489 0.2590 0.0177 0.060 Uiso 1 1 calc R
C8 C 0.6669(6) 0.1956(5) -0.0190(4) 0.0567(16) Uani 1 1 d .
H8 H 0.6567 0.1950 -0.0865 0.068 Uiso 1 1 calc R
C9 C 0.4495(6) 0.1213(4) 0.0090(5) 0.0627(18) Uani 1 1 d .
H9A H 0.3985 0.1582 -0.0388 0.075 Uiso 1 1 calc R
H9B H 0.3971 0.1163 0.0645 0.075 Uiso 1 1 calc R
C10 C 0.4655(7) 0.0327(5) -0.0334(6) 0.075(2) Uani 1 1 d .
H10A H 0.3756 0.0106 -0.0564 0.090 Uiso 1 1 calc R
H10B H 0.5170 0.0384 -0.0893 0.090 Uiso 1 1 calc R
C11 C 0.8090(5) 0.1457(4) 0.3888(3) 0.0368(12) Uani 1 1 d .
C12 C 0.8445(5) 0.0840(4) 0.4726(4) 0.0386(12) Uani 1 1 d .
H12 H 0.9108 0.0419 0.4516 0.046 Uiso 1 1 calc R
C13 C 0.7234(6) 0.0313(4) 0.5007(4) 0.0507(15) Uani 1 1 d .
H13A H 0.6755 0.0060 0.4427 0.061 Uiso 1 1 calc R
H13B H 0.7564 -0.0164 0.5431 0.061 Uiso 1 1 calc R
C14 C 0.6251(5) 0.0866(4) 0.5517(4) 0.0466(14) Uani 1 1 d .
H14A H 0.5794 0.1272 0.5052 0.056 Uiso 1 1 calc R
H14B H 0.5560 0.0488 0.5747 0.056 Uiso 1 1 calc R
C15 C 0.6926(5) 0.1378(4) 0.6361(4) 0.0382(12) Uani 1 1 d .
H15 H 0.7261 0.0960 0.6867 0.046 Uiso 1 1 calc R
C16 C 0.8130(5) 0.1889(4) 0.6075(4) 0.0427(13) Uani 1 1 d .
H16A H 0.8595 0.2164 0.6647 0.051 Uiso 1 1 calc R
H16B H 0.7808 0.2350 0.5626 0.051 Uiso 1 1 calc R
C17 C 0.9135(5) 0.1311(4) 0.5600(4) 0.0465(14) Uani 1 1 d .
H17A H 0.9874 0.1669 0.5402 0.056 Uiso 1 1 calc R
H17B H 0.9525 0.0884 0.6068 0.056 Uiso 1 1 calc R
C18 C 0.5858(5) 0.1949(4) 0.6763(4) 0.0458(14) Uani 1 1 d .
N1 N 0.7251(4) 0.3648(3) 0.2874(3) 0.0420(11) Uani 1 1 d .
N3 N 0.7491(4) 0.2155(3) 0.1334(3) 0.0410(11) Uani 1 1 d .
N4 N 0.5793(4) 0.1624(3) 0.0393(3) 0.0455(11) Uani 1 1 d .
O1 O 0.9085(3) 0.1892(3) 0.3598(3) 0.0454(9) Uani 1 1 d .
O1W O 0.6613(5) 0.3860(4) 0.8026(5) 0.0979(18) Uani 1 1 d .
H1WA H 0.5926 0.3735 0.8327 0.117 Uiso 1 1 d R
H1WB H 0.6554 0.3562 0.7505 0.117 Uiso 1 1 d R
O2 O 0.6939(4) 0.1526(3) 0.3492(3) 0.0568(11) Uani 1 1 d .
O2W O 0.9149(7) 0.3070(7) 0.8391(7) 0.197(5) Uani 1 1 d .
H2WA H 0.8585 0.3479 0.8231 0.236 Uiso 1 1 d R
H2WB H 0.9907 0.3333 0.8373 0.236 Uiso 1 1 d R
O3 O 0.5789(5) 0.2746(3) 0.6561(4) 0.0687(13) Uani 1 1 d .
O4 O 0.5029(4) 0.1578(3) 0.7250(3) 0.0604(11) Uani 1 1 d .

loop_
_atom_site_aniso_label
_atom_site_aniso_U_11
_atom_site_aniso_U_22
_atom_site_aniso_U_33
_atom_site_aniso_U_23
_atom_site_aniso_U_13
_atom_site_aniso_U_12
Zn1 0.0389(4) 0.0450(4) 0.0314(4) -0.0028(3) 0.0060(2) -0.0020(3)
C1 0.049(3) 0.044(4) 0.037(3) -0.003(3) 0.008(2) -0.007(3)
C2 0.049(3) 0.049(4) 0.034(3) 0.005(3) 0.010(2) -0.007(3)
C3 0.061(3) 0.043(4) 0.043(3) 0.009(3) 0.010(3) 0.001(3)
N2 0.045(2) 0.049(3) 0.036(2) -0.002(2) 0.0087(19) 0.002(2)
C4 0.035(3) 0.090(5) 0.053(4) -0.015(4) 0.014(3) 0.002(3)
C5 0.052(4) 0.125(7) 0.065(5) -0.016(5) 0.017(3) 0.018(4)
C6 0.046(3) 0.049(4) 0.037(3) 0.003(3) 0.000(2) 0.001(3)
C7 0.054(3) 0.062(4) 0.036(3) -0.002(3) 0.013(3) 0.003(3)
C8 0.062(4) 0.075(5) 0.031(3) -0.005(3) -0.005(3) 0.012(3)
C9 0.053(3) 0.051(4) 0.078(5) -0.007(4) -0.025(3) 0.000(3)
C10 0.064(4) 0.058(5) 0.094(6) -0.007(4) -0.034(4) 0.001(3)
C11 0.044(3) 0.042(3) 0.027(3) -0.002(2) 0.015(2) 0.001(2)
C12 0.043(3) 0.041(3) 0.033(3) 0.002(2) 0.010(2) 0.010(2)
C13 0.062(3) 0.045(4) 0.047(3) -0.008(3) 0.017(3) -0.007(3)
C14 0.043(3) 0.060(4) 0.039(3) -0.006(3) 0.013(2) -0.015(3)
C15 0.036(3) 0.048(4) 0.032(3) 0.001(2) 0.007(2) 0.002(2)
C16 0.039(3) 0.054(4) 0.034(3) -0.005(3) 0.000(2) -0.001(2)
C17 0.036(3) 0.067(4) 0.036(3) 0.003(3) 0.001(2) 0.000(3)
C18 0.047(3) 0.055(4) 0.037(3) -0.004(3) 0.011(2) -0.003(3)
N1 0.039(2) 0.051(3) 0.037(2) -0.001(2) 0.0106(18) -0.005(2)
N3 0.045(3) 0.046(3) 0.032(2) -0.001(2) 0.0032(19) 0.001(2)
N4 0.048(3) 0.042(3) 0.043(3) -0.002(2) -0.008(2) 0.004(2)
O1 0.0420(19) 0.054(3) 0.041(2) 0.0031(19) 0.0077(16) -0.0058(18)
O1W 0.073(3) 0.094(4) 0.127(5) -0.025(4) 0.011(3) -0.011(3)
O2 0.039(2) 0.085(3) 0.045(2) 0.015(2) 0.0005(17) -0.002(2)
O2W 0.091(5) 0.243(11) 0.252(11) -0.130(10) -0.009(6) 0.026(6)
O3 0.066(3) 0.059(3) 0.082(4) 0.008(3) 0.016(2) 0.008(2)
O4 0.052(2) 0.072(3) 0.061(3) 0.004(2) 0.024(2) 0.008(2)

loop_
_atom_type_symbol
_atom_type_description
_atom_type_scat_dispersion_real
_atom_type_scat_dispersion_imag
_atom_type_scat_source
C C 0.0033 0.0016 'International Tables Vol C Tables 4.2.6.8 and 6.1.1.4'
H H 0.0000 0.0000 'International Tables Vol C Tables 4.2.6.8 and 6.1.1.4'
N N 0.0061 0.0033 'International Tables Vol C Tables 4.2.6.8 and 6.1.1.4'
O O 0.0106 0.0060 'International Tables Vol C Tables 4.2.6.8 and 6.1.1.4'
Zn Zn 0.2839 1.4301 'International Tables Vol C Tables 4.2.6.8 and 6.1.1.4'

loop_
_geom_angle_atom_site_label_1
_geom_angle_atom_site_label_2
_geom_angle_atom_site_label_3
_geom_angle
_geom_angle_site_symmetry_1
_geom_angle_site_symmetry_3
_geom_angle_publ_flag
O1 Zn1 O4 109.02(17) . 4_665 y
O1 Zn1 N3 118.40(18) . . y
O4 Zn1 N3 113.97(18) 4_665 . y
O1 Zn1 N1 113.61(17) . . y
O4 Zn1 N1 96.34(18) 4_665 . y
N3 Zn1 N1 103.26(17) . . y
N2 C1 N1 110.8(5) . . ?
N2 C1 H1 124.6 . . ?
N1 C1 H1 124.6 . . ?
C3 C2 N1 110.1(5) . . ?
C3 C2 H2 124.9 . . ?
N1 C2 H2 124.9 . . ?
C2 C3 N2 106.8(5) . . ?
C2 C3 H3 126.6 . . ?
N2 C3 H3 126.6 . . ?
C1 N2 C3 107.3(4) . . ?
C1 N2 C4 126.7(5) . . ?
C3 N2 C4 126.0(5) . . ?
N2 C4 C5 112.0(5) . . ?
N2 C4 H4A 109.2 . . ?
C5 C4 H4A 109.2 . . ?
N2 C4 H4B 109.2 . . ?
C5 C4 H4B 109.2 . . ?
H4A C4 H4B 107.9 . . ?
C5 C5 C4 114.8(9) 3_666 . ?
C5 C5 H5A 108.6 3_666 . ?
C4 C5 H5A 108.6 . . ?
C5 C5 H5B 108.6 3_666 . ?
C4 C5 H5B 108.6 . . ?
H5A C5 H5B 107.5 . . ?
N3 C6 N4 112.3(5) . . ?
N3 C6 H6 123.9 . . ?
N4 C6 H6 123.9 . . ?
C8 C7 N3 107.2(5) . . ?
C8 C7 H7 126.4 . . ?
N3 C7 H7 126.4 . . ?
N4 C8 C7 107.5(5) . . ?
N4 C8 H8 126.3 . . ?
C7 C8 H8 126.3 . . ?
N4 C9 C10 112.6(5) . . ?
N4 C9 H9A 109.1 . . ?
C10 C9 H9A 109.1 . . ?
N4 C9 H9B 109.1 . . ?
C10 C9 H9B 109.1 . . ?
H9A C9 H9B 107.8 . . ?
C10 C10 C9 115.2(8) 3_655 . ?
C10 C10 H10A 108.5 3_655 . ?
C9 C10 H10A 108.5 . . ?
C10 C10 H10B 108.5 3_655 . ?
C9 C10 H10B 108.5 . . ?
H10A C10 H10B 107.5 . . ?
O2 C11 O1 121.5(5) . . ?
O2 C11 C12 122.4(5) . . ?
O1 C11 C12 116.0(4) . . ?
C17 C12 C11 111.8(5) . . ?
C17 C12 C13 110.4(4) . . ?
C11 C12 C13 113.6(4) . . ?
C17 C12 H12 106.9 . . ?
C11 C12 H12 106.9 . . ?
C13 C12 H12 106.9 . . ?
C14 C13 C12 112.3(5) . . ?
C14 C13 H13A 109.2 . . ?
C12 C13 H13A 109.2 . . ?
C14 C13 H13B 109.2 . . ?
C12 C13 H13B 109.2 . . ?
H13A C13 H13B 107.9 . . ?
C15 C14 C13 113.6(4) . . ?
C15 C14 H14A 108.9 . . ?
C13 C14 H14A 108.9 . . ?
C15 C14 H14B 108.9 . . ?
C13 C14 H14B 108.9 . . ?
H14A C14 H14B 107.7 . . ?
C16 C15 C14 111.3(4) . . ?
C16 C15 C18 113.1(5) . . ?
C14 C15 C18 108.5(4) . . ?
C16 C15 H15 108.0 . . ?
C14 C15 H15 108.0 . . ?
C18 C15 H15 108.0 . . ?
C15 C16 C17 112.1(5) . . ?
C15 C16 H16A 109.2 . . ?
C17 C16 H16A 109.2 . . ?
C15 C16 H16B 109.2 . . ?
C17 C16 H16B 109.2 . . ?
H16A C16 H16B 107.9 . . ?
C12 C17 C16 111.2(4) . . ?
C12 C17 H17A 109.4 . . ?
C16 C17 H17A 109.4 . . ?
C12 C17 H17B 109.4 . . ?
C16 C17 H17B 109.4 . . ?
H17A C17 H17B 108.0 . . ?
O4 C18 O3 122.7(5) . . ?
O4 C18 C15 117.0(6) . . ?
O3 C18 C15 120.2(5) . . ?
C1 N1 C2 105.0(5) . . ?
C1 N1 Zn1 128.4(4) . . ?
C2 N1 Zn1 126.1(3) . . ?
C6 N3 C7 105.9(5) . . ?
C6 N3 Zn1 125.9(4) . . ?
C7 N3 Zn1 126.8(4) . . ?
C6 N4 C8 107.1(5) . . ?
C6 N4 C9 126.6(5) . . ?
C8 N4 C9 126.3(5) . . ?
C11 O1 Zn1 112.2(3) . . ?
H1WA O1W H1WB 107.8 . . ?
H2WA O2W H2WB 101.4 . . ?
C18 O4 Zn1 113.2(4) . 4_566 ?

loop_
_geom_bond_atom_site_label_1
_geom_bond_atom_site_label_2
_geom_bond_distance
_geom_bond_site_symmetry_2
_geom_bond_publ_flag
Zn1 O1 1.954(4) . y
Zn1 O4 1.958(4) 4_665 y
Zn1 N3 1.987(4) . y
Zn1 N1 2.022(4) . y
C1 N2 1.315(7) . ?
C1 N1 1.324(6) . ?
C1 H1 0.9300 . ?
C2 C3 1.310(7) . ?
C2 N1 1.362(7) . ?
C2 H2 0.9300 . ?
C3 N2 1.363(7) . ?
C3 H3 0.9300 . ?
N2 C4 1.448(6) . ?
C4 C5 1.515(9) . ?
C4 H4A 0.9700 . ?
C4 H4B 0.9700 . ?
C5 C5 1.438(14) 3_666 ?
C5 H5A 0.9700 . ?
C5 H5B 0.9700 . ?
C6 N3 1.296(7) . ?
C6 N4 1.318(7) . ?
C6 H6 0.9300 . ?
C7 C8 1.361(8) . ?
C7 N3 1.376(7) . ?
C7 H7 0.9300 . ?
C8 N4 1.337(8) . ?
C8 H8 0.9300 . ?
C9 N4 1.447(7) . ?
C9 C10 1.488(9) . ?
C9 H9A 0.9700 . ?
C9 H9B 0.9700 . ?
C10 C10 1.478(13) 3_655 ?
C10 H10A 0.9700 . ?
C10 H10B 0.9700 . ?
C11 O2 1.212(6) . ?
C11 O1 1.278(6) . ?
C11 C12 1.508(7) . ?
C12 C17 1.508(7) . ?
C12 C13 1.519(7) . ?
C12 H12 0.9800 . ?
C13 C14 1.510(7) . ?
C13 H13A 0.9700 . ?
C13 H13B 0.9700 . ?
C14 C15 1.504(7) . ?
C14 H14A 0.9700 . ?
C14 H14B 0.9700 . ?
C15 C16 1.503(7) . ?
C15 C18 1.512(7) . ?
C15 H15 0.9800 . ?
C16 C17 1.522(7) . ?
C16 H16A 0.9700 . ?
C16 H16B 0.9700 . ?
C17 H17A 0.9700 . ?
C17 H17B 0.9700 . ?
C18 O4 1.245(7) . ?
C18 O3 1.248(7) . ?
O1W H1WA 0.8500 . ?
O1W H1WB 0.8500 . ?
O2W H2WA 0.8500 . ?
O2W H2WB 0.8500 . ?
O4 Zn1 1.958(4) 4_566 ?
